data_4317869
loop_
_publ_author_name
'Carsten Knapp'
'Enno Lork'
'Paul G. Watson'
'R\"udiger Mews'

_publ_contact_author
;
          R\"udiger Mews
          Institute of Inorganic and Physical Chemistry
          University of Bremen
          P.O.330 440
          D - 28334 Bremen
          Germany
;
_publ_contact_author_fax '+49 421 218 4267'
_publ_contact_author_phone '+49 421 218 3354'
_publ_section_title
;
 Lithium Fluoroarylamidinates: Syntheses, Structures, and Reactions
;
_journal_name_full 'Inorganic Chemistry'
_journal_page_first 2014
_journal_page_last 2025
_journal_paper_doi 10.1021/ic011099t
_journal_volume 41
_journal_year 2002
_chemical_formula_sum 'C30 H46 F10 Li2 N4 O Si4'
_chemical_formula_weight 794.95
_chemical_name_systematic
;
   ?
;
_space_group_IT_number 14
_symmetry_cell_setting monoclinic
_symmetry_space_group_name_Hall '-P 2yn'
_symmetry_space_group_name_H-M 'P 1 21/n 1'
_atom_sites_solution_hydrogens geom
_atom_sites_solution_primary direct
_atom_sites_solution_secondary difmap
_audit_creation_method SHELXL-97
_cell_angle_alpha 90.00
_cell_angle_beta 90.630(10)
_cell_angle_gamma 90.00
_cell_formula_units_Z 4
_cell_length_a 11.0400(10)
_cell_length_b 17.1530(10)
_cell_length_c 21.349(2)
_cell_measurement_reflns_used 87
_cell_measurement_temperature 173(2)
_cell_measurement_theta_max 19.353
_cell_measurement_theta_min 2.363
_cell_volume 4042.6(6)
_computing_cell_refinement 'Siemens XSCANS'
_computing_data_collection 'Siemens XSCANS'
_computing_data_reduction 'Siemens XSCANS'
_computing_molecular_graphics Diamond
_computing_publication_material 'SHELXL-97 (Sheldrick, 1997)'
_computing_structure_refinement 'SHELXL-97 (Sheldrick, 1997)'
_computing_structure_solution 'SHELXS-97 (Sheldrick, 1997)'
_diffrn_ambient_temperature 173(2)
_diffrn_measured_fraction_theta_full 0.996
_diffrn_measured_fraction_theta_max 0.996
_diffrn_measurement_device_type 'Siemens P4'
_diffrn_measurement_method '2\q/\w scans'
_diffrn_radiation_monochromator graphite
_diffrn_radiation_source 'normal-focus sealed tube'
_diffrn_radiation_type MoK\a
_diffrn_radiation_wavelength 0.71073
_diffrn_reflns_av_R_equivalents 0.0200
_diffrn_reflns_av_sigmaI/netI 0.0465
_diffrn_reflns_limit_h_max 1
_diffrn_reflns_limit_h_min -14
_diffrn_reflns_limit_k_max 1
_diffrn_reflns_limit_k_min -22
_diffrn_reflns_limit_l_max 27
_diffrn_reflns_limit_l_min -27
_diffrn_reflns_number 11570
_diffrn_reflns_theta_full 27.50
_diffrn_reflns_theta_max 27.50
_diffrn_reflns_theta_min 2.56
_diffrn_standards_decay_% 'random variation +/-2.0'
_diffrn_standards_interval_count 197
_diffrn_standards_number 3
_exptl_absorpt_coefficient_mu 0.222
_exptl_absorpt_correction_T_max 0.8783
_exptl_absorpt_correction_T_min 0.8424
_exptl_absorpt_correction_type none
_exptl_crystal_colour colorless
_exptl_crystal_density_diffrn 1.306
_exptl_crystal_density_method 'not measured'
_exptl_crystal_F_000 1656
_exptl_crystal_size_max 0.80
_exptl_crystal_size_mid 0.60
_exptl_crystal_size_min 0.60
_refine_diff_density_max 0.410
_refine_diff_density_min -0.389
_refine_diff_density_rms 0.051
_refine_ls_extinction_coef 0.0008(4)
_refine_ls_extinction_expression Fc^*^=kFc[1+0.001xFc^2^\l^3^/sin(2\q)]^-1/4^
_refine_ls_extinction_method SHELXL
_refine_ls_goodness_of_fit_ref 1.015
_refine_ls_hydrogen_treatment refU
_refine_ls_matrix_type full
_refine_ls_number_parameters 496
_refine_ls_number_reflns 9265
_refine_ls_number_restraints 0
_refine_ls_restrained_S_all 1.015
_refine_ls_R_factor_all 0.0790
_refine_ls_R_factor_gt 0.0510
_refine_ls_shift/su_max 0.004
_refine_ls_shift/su_mean 0.001
_refine_ls_structure_factor_coef Fsqd
_refine_ls_weighting_details 'calc w=1/[\s^2^(Fo^2^)+(0.0616P)^2^+2.0850P] where P=(Fo^2^+2Fc^2^)/3'
_refine_ls_weighting_scheme calc
_refine_ls_wR_factor_gt 0.1257
_refine_ls_wR_factor_ref 0.1425
_reflns_number_gt 6547
_reflns_number_total 9265
_reflns_threshold_expression >2sigma(I)
_cod_data_source_file ic011099t_05.cif
_cod_data_source_block 2e
_cod_depositor_comments
;
The following automatic conversions were performed:

'_symmetry_cell_setting' value 'Monoclinic' changed to 'monoclinic'
according to the built-in table from CIF Core dictionary named
'cif_core.dic' version 2.4.1 from 2010-06-29.

Automatic conversion script
Id: cif_fix_values 1646 2011-03-28 12:23:43Z adriana 

The following automatic conversions were performed:
data name '_publ_contact_autor' replaced with '_publ_contact_author'
as specified in the replacement file
'/home/antanas/src/cod-tools/trunk/data/replacement-values/replacement_tags.lst'.

Automatic conversion script
Id: cif_correct_tags 4998 2017-03-02 13:24:31Z antanas 
;
_cod_database_code 4317869

loop_
_symmetry_equiv_pos_as_xyz
'x, y, z'
'-x+1/2, y+1/2, -z+1/2'
'-x, -y, -z'
'x-1/2, -y-1/2, z-1/2'

loop_
_atom_site_label
_atom_site_type_symbol
_atom_site_fract_x
_atom_site_fract_y
_atom_site_fract_z
_atom_site_U_iso_or_equiv
_atom_site_adp_type
_atom_site_occupancy
_atom_site_symmetry_multiplicity
_atom_site_calc_flag
_atom_site_refinement_flags
_atom_site_disorder_assembly
_atom_site_disorder_group
Li1 Li 0.2514(4) 0.1523(3) 0.1450(2) 0.0597(13) Uani 1 1 d . A .
Li2 Li 0.4141(5) 0.1396(3) 0.0730(3) 0.0583(12) Uani 1 1 d . . .
N1 N 0.43744(17) 0.24960(10) 0.04353(8) 0.0333(4) Uani 1 1 d . . .
Si1 Si 0.55460(6) 0.31612(4) 0.03563(3) 0.03688(16) Uani 1 1 d . . .
C8 C 0.5208(3) 0.41533(15) 0.06696(14) 0.0507(6) Uani 1 1 d . . .
H8A H 0.4636 0.4419 0.0387 0.098(2) Uiso 1 1 calc R . .
H8B H 0.5959 0.4456 0.0700 0.098(2) Uiso 1 1 calc R . .
H8C H 0.4850 0.4106 0.1086 0.098(2) Uiso 1 1 calc R . .
C9 C 0.6825(2) 0.27378(18) 0.08103(15) 0.0564(7) Uani 1 1 d . . .
H9A H 0.6589 0.2675 0.1248 0.098(2) Uiso 1 1 calc R . .
H9B H 0.7527 0.3086 0.0788 0.098(2) Uiso 1 1 calc R . .
H9C H 0.7036 0.2228 0.0635 0.098(2) Uiso 1 1 calc R . .
C10 C 0.6019(3) 0.3278(2) -0.04752(14) 0.0710(10) Uani 1 1 d . . .
H10A H 0.6196 0.2765 -0.0654 0.098(2) Uiso 1 1 calc R . .
H10B H 0.6746 0.3605 -0.0492 0.098(2) Uiso 1 1 calc R . .
H10C H 0.5364 0.3525 -0.0716 0.098(2) Uiso 1 1 calc R . .
N2 N 0.24513(17) 0.19712(11) 0.05283(9) 0.0368(4) Uani 1 1 d . . .
Si2 Si 0.10799(6) 0.17699(4) 0.01601(3) 0.04287(18) Uani 1 1 d . . .
C11 C -0.0039(3) 0.25865(19) 0.01389(16) 0.0619(8) Uani 1 1 d . . .
H11A H -0.0120 0.2806 0.0560 0.098(2) Uiso 1 1 calc R . .
H11B H -0.0826 0.2390 -0.0006 0.098(2) Uiso 1 1 calc R . .
H11C H 0.0243 0.2992 -0.0148 0.098(2) Uiso 1 1 calc R . .
C12 C 0.1318(3) 0.1448(2) -0.06619(14) 0.0631(8) Uani 1 1 d . . .
H12A H 0.1767 0.1850 -0.0888 0.098(2) Uiso 1 1 calc R . .
H12B H 0.0531 0.1364 -0.0868 0.098(2) Uiso 1 1 calc R . .
H12C H 0.1780 0.0960 -0.0662 0.098(2) Uiso 1 1 calc R . .
C13 C 0.0388(3) 0.09352(19) 0.05959(17) 0.0675(9) Uani 1 1 d . . .
H13A H 0.0988 0.0518 0.0646 0.098(2) Uiso 1 1 calc R . .
H13B H -0.0314 0.0737 0.0360 0.098(2) Uiso 1 1 calc R . .
H13C H 0.0127 0.1114 0.1009 0.098(2) Uiso 1 1 calc R . .
C1 C 0.3205(2) 0.25565(12) 0.03811(10) 0.0318(5) Uani 1 1 d . . .
C2 C 0.2661(2) 0.33256(13) 0.01632(11) 0.0348(5) Uani 1 1 d . . .
C3 C 0.2669(2) 0.35608(14) -0.04534(11) 0.0412(5) Uani 1 1 d . . .
F1 F 0.31297(16) 0.30876(9) -0.08981(7) 0.0543(4) Uani 1 1 d . . .
C4 C 0.2200(3) 0.42733(15) -0.06411(12) 0.0491(6) Uani 1 1 d . . .
F2 F 0.22279(19) 0.44817(10) -0.12490(8) 0.0707(5) Uani 1 1 d . . .
C5 C 0.1725(3) 0.47677(14) -0.02031(14) 0.0499(7) Uani 1 1 d . . .
F3 F 0.12908(18) 0.54660(9) -0.03808(10) 0.0727(5) Uani 1 1 d . . .
C6 C 0.1707(2) 0.45556(15) 0.04130(13) 0.0478(6) Uani 1 1 d . . .
F4 F 0.12505(17) 0.50482(10) 0.08387(9) 0.0679(5) Uani 1 1 d . . .
C7 C 0.2167(2) 0.38420(14) 0.05891(11) 0.0399(5) Uani 1 1 d . . .
F5 F 0.21493(15) 0.36497(9) 0.11986(7) 0.0541(4) Uani 1 1 d . . .
N3 N 0.38884(18) 0.03715(11) 0.11930(9) 0.0348(4) Uani 1 1 d . . .
Si3 Si 0.38039(6) -0.05846(4) 0.09433(3) 0.03582(16) Uani 1 1 d . . .
C21 C 0.3362(3) -0.05466(19) 0.01011(13) 0.0638(8) Uani 1 1 d . . .
H21A H 0.2610 -0.0249 0.0053 0.098(2) Uiso 1 1 calc R . .
H21B H 0.3238 -0.1078 -0.0056 0.098(2) Uiso 1 1 calc R . .
H21C H 0.4006 -0.0294 -0.0137 0.098(2) Uiso 1 1 calc R . .
C22 C 0.2604(3) -0.11166(18) 0.13754(16) 0.0660(9) Uani 1 1 d . . .
H22A H 0.2823 -0.1143 0.1821 0.098(2) Uiso 1 1 calc R . .
H22B H 0.2525 -0.1646 0.1207 0.098(2) Uiso 1 1 calc R . .
H22C H 0.1831 -0.0841 0.1325 0.098(2) Uiso 1 1 calc R . .
C23 C 0.5253(3) -0.11570(16) 0.10025(15) 0.0564(7) Uani 1 1 d . . .
H23A H 0.5911 -0.0858 0.0813 0.098(2) Uiso 1 1 calc R . .
H23B H 0.5156 -0.1654 0.0781 0.098(2) Uiso 1 1 calc R . .
H23C H 0.5447 -0.1257 0.1444 0.098(2) Uiso 1 1 calc R . .
N4 N 0.42206(19) 0.14227(11) 0.18401(9) 0.0374(4) Uani 1 1 d . . .
Si4 Si 0.47819(8) 0.19807(4) 0.24602(3) 0.04457(19) Uani 1 1 d . . .
C24 C 0.4311(3) 0.29940(15) 0.22773(13) 0.0516(7) Uani 1 1 d . . .
H24A H 0.4634 0.3146 0.1869 0.098(2) Uiso 1 1 calc R . .
H24B H 0.4627 0.3347 0.2601 0.098(2) Uiso 1 1 calc R . .
H24C H 0.3425 0.3025 0.2265 0.098(2) Uiso 1 1 calc R . .
C25 C 0.6465(3) 0.19558(18) 0.25658(15) 0.0648(9) Uani 1 1 d . . .
H25A H 0.6703 0.1464 0.2766 0.098(2) Uiso 1 1 calc R . .
H25B H 0.6723 0.2394 0.2831 0.098(2) Uiso 1 1 calc R . .
H25C H 0.6853 0.1997 0.2156 0.098(2) Uiso 1 1 calc R . .
C26 C 0.4093(4) 0.1692(2) 0.32201(13) 0.0794(11) Uani 1 1 d . . .
H26A H 0.3208 0.1705 0.3180 0.098(2) Uiso 1 1 calc R . .
H26B H 0.4355 0.2056 0.3549 0.098(2) Uiso 1 1 calc R . .
H26C H 0.4355 0.1163 0.3331 0.098(2) Uiso 1 1 calc R . .
C14 C 0.4430(2) 0.06911(13) 0.16854(9) 0.0317(5) Uani 1 1 d . . .
C15 C 0.5348(2) 0.02150(13) 0.20588(10) 0.0335(5) Uani 1 1 d . . .
C16 C 0.5038(2) -0.02346(14) 0.25670(11) 0.0410(5) Uani 1 1 d . . .
F6 F 0.38760(15) -0.02579(10) 0.27493(7) 0.0562(4) Uani 1 1 d . . .
C17 C 0.5862(3) -0.06804(16) 0.28942(12) 0.0532(7) Uani 1 1 d . . .
F7 F 0.5525(2) -0.11083(11) 0.33873(8) 0.0814(6) Uani 1 1 d . . .
C18 C 0.7044(3) -0.06796(17) 0.27091(13) 0.0569(8) Uani 1 1 d . . .
F8 F 0.7873(2) -0.11054(13) 0.30199(10) 0.0907(7) Uani 1 1 d . . .
C19 C 0.7397(2) -0.02418(17) 0.22044(14) 0.0535(7) Uani 1 1 d . . .
F9 F 0.85545(15) -0.02499(13) 0.20215(10) 0.0817(6) Uani 1 1 d . . .
C20 C 0.6554(2) 0.02028(15) 0.18882(11) 0.0420(5) Uani 1 1 d . . .
F10 F 0.69142(14) 0.06287(10) 0.13965(7) 0.0572(4) Uani 1 1 d . . .
O1 O 0.13104(19) 0.14026(12) 0.20951(11) 0.0631(6) Uani 1 1 d . . .
C27 C 0.1206(4) 0.0571(2) 0.22655(18) 0.0831(11) Uani 1 1 d . A .
H27A H 0.0512 0.0344 0.2032 0.161(13) Uiso 1 1 calc R . .
H27B H 0.1946 0.0298 0.2126 0.161(13) Uiso 1 1 calc R . .
C28 C 0.1046(4) 0.0417(3) 0.2923(2) 0.1041(15) Uani 1 1 d . . .
H28A H 0.1648 0.0711 0.3167 0.098(2) Uiso 1 1 calc R A .
H28B H 0.1149 -0.0142 0.3003 0.098(2) Uiso 1 1 calc R . .
H28C H 0.0230 0.0577 0.3046 0.098(2) Uiso 1 1 calc R . .
C29A C 0.0175(6) 0.1810(4) 0.2176(4) 0.116(3) Uani 0.75 1 d P A 1
H29A H -0.0049 0.2028 0.1761 0.161(13) Uiso 0.75 1 calc PR A 1
H29B H -0.0439 0.1407 0.2271 0.161(13) Uiso 0.75 1 calc PR A 1
C30A C 0.0027(10) 0.2352(5) 0.2569(5) 0.182(5) Uani 0.75 1 d P A 1
H30A H 0.0017 0.2133 0.2993 0.098(2) Uiso 0.75 1 calc PR A 1
H30B H -0.0743 0.2617 0.2483 0.098(2) Uiso 0.75 1 calc PR A 1
H30C H 0.0694 0.2727 0.2537 0.098(2) Uiso 0.75 1 calc PR A 1
C29B C 0.0918(17) 0.2123(14) 0.2416(11) 0.092(5) Uani 0.25 1 d P A 2
H29C H 0.0497 0.1983 0.2807 0.161(13) Uiso 0.25 1 calc PR A 2
H29D H 0.1640 0.2437 0.2531 0.161(13) Uiso 0.25 1 calc PR A 2
C30B C 0.031(2) 0.2474(11) 0.2122(9) 0.090(5) Uani 0.25 1 d P A 2
H30D H 0.0728 0.2620 0.1736 0.098(2) Uiso 0.25 1 calc PR A 2
H30E H 0.0079 0.2947 0.2349 0.098(2) Uiso 0.25 1 calc PR A 2
H30F H -0.0415 0.2171 0.2017 0.098(2) Uiso 0.25 1 calc PR A 2

loop_
_atom_site_aniso_label
_atom_site_aniso_U_11
_atom_site_aniso_U_22
_atom_site_aniso_U_33
_atom_site_aniso_U_23
_atom_site_aniso_U_13
_atom_site_aniso_U_12
Li1 0.050(3) 0.081(4) 0.047(3) 0.014(2) -0.002(2) -0.008(3)
Li2 0.061(3) 0.038(2) 0.076(3) 0.017(2) 0.017(2) 0.006(2)
N1 0.0363(10) 0.0298(9) 0.0338(9) 0.0026(7) -0.0002(8) -0.0022(8)
Si1 0.0400(3) 0.0358(3) 0.0349(3) -0.0020(3) 0.0047(3) -0.0085(3)
C8 0.0552(16) 0.0359(13) 0.0609(17) -0.0010(12) 0.0027(13) -0.0090(12)
C9 0.0392(14) 0.0555(16) 0.074(2) -0.0100(15) -0.0011(13) -0.0027(13)
C10 0.086(2) 0.082(2) 0.0455(16) -0.0054(15) 0.0203(15) -0.0379(19)
N2 0.0350(10) 0.0309(9) 0.0444(11) 0.0044(8) -0.0022(8) -0.0047(8)
Si2 0.0344(3) 0.0416(4) 0.0525(4) -0.0037(3) -0.0040(3) -0.0032(3)
C11 0.0375(14) 0.0649(19) 0.083(2) -0.0100(16) -0.0044(14) 0.0057(13)
C12 0.0502(16) 0.075(2) 0.0641(19) -0.0180(16) -0.0095(14) -0.0036(15)
C13 0.0560(18) 0.0615(19) 0.085(2) 0.0000(17) -0.0021(16) -0.0275(15)
C1 0.0389(12) 0.0282(10) 0.0284(10) 0.0009(8) -0.0018(9) 0.0000(9)
C2 0.0379(12) 0.0275(10) 0.0390(12) 0.0016(9) -0.0030(9) -0.0018(9)
C3 0.0493(14) 0.0341(12) 0.0400(12) 0.0001(10) -0.0051(11) -0.0003(11)
F1 0.0829(11) 0.0466(8) 0.0334(7) -0.0021(6) -0.0025(7) 0.0077(8)
C4 0.0589(16) 0.0433(14) 0.0449(14) 0.0121(11) -0.0156(12) -0.0054(12)
F2 0.1081(15) 0.0552(10) 0.0481(9) 0.0188(8) -0.0217(9) 0.0007(10)
C5 0.0506(15) 0.0296(12) 0.0694(18) 0.0052(12) -0.0121(13) 0.0058(11)
F3 0.0809(12) 0.0351(8) 0.1015(14) 0.0120(9) -0.0225(10) 0.0131(8)
C6 0.0472(14) 0.0353(13) 0.0609(17) -0.0078(12) 0.0006(12) 0.0062(11)
F4 0.0744(12) 0.0477(9) 0.0820(12) -0.0165(9) 0.0079(10) 0.0172(9)
C7 0.0416(13) 0.0369(12) 0.0413(13) -0.0001(10) -0.0014(10) 0.0002(10)
F5 0.0669(10) 0.0543(9) 0.0414(8) -0.0023(7) 0.0105(7) 0.0077(8)
N3 0.0410(10) 0.0305(9) 0.0327(9) 0.0002(8) -0.0019(8) -0.0022(8)
Si3 0.0416(4) 0.0306(3) 0.0353(3) -0.0014(3) 0.0025(3) -0.0051(3)
C21 0.087(2) 0.0561(17) 0.0483(16) -0.0105(14) -0.0107(15) -0.0126(16)
C22 0.073(2) 0.0466(16) 0.079(2) -0.0029(15) 0.0233(17) -0.0145(15)
C23 0.0588(17) 0.0411(14) 0.0694(19) -0.0142(13) 0.0020(14) 0.0038(13)
N4 0.0491(12) 0.0288(9) 0.0343(10) -0.0006(8) -0.0005(8) -0.0002(8)
Si4 0.0694(5) 0.0319(3) 0.0323(3) -0.0015(3) -0.0037(3) -0.0029(3)
C24 0.0711(19) 0.0348(13) 0.0490(15) -0.0055(11) 0.0058(13) 0.0001(13)
C25 0.083(2) 0.0483(16) 0.0625(18) -0.0073(14) -0.0341(16) -0.0016(15)
C26 0.147(4) 0.0560(18) 0.0357(14) -0.0033(13) 0.0111(18) -0.021(2)
C14 0.0351(11) 0.0327(11) 0.0275(10) 0.0029(8) 0.0058(8) -0.0015(9)
C15 0.0390(12) 0.0309(11) 0.0305(10) -0.0016(9) -0.0027(9) 0.0000(9)
C16 0.0505(15) 0.0394(12) 0.0330(11) -0.0019(10) -0.0004(10) 0.0033(11)
F6 0.0627(10) 0.0600(10) 0.0463(8) 0.0137(7) 0.0166(7) 0.0020(8)
C17 0.078(2) 0.0449(14) 0.0360(13) 0.0026(11) -0.0077(13) 0.0091(14)
F7 0.1244(17) 0.0726(12) 0.0470(10) 0.0263(9) -0.0025(10) 0.0216(12)
C18 0.0694(19) 0.0521(16) 0.0485(15) -0.0102(13) -0.0255(14) 0.0174(15)
F8 0.0955(15) 0.0897(14) 0.0858(14) -0.0051(11) -0.0441(12) 0.0436(12)
C19 0.0383(14) 0.0603(17) 0.0616(17) -0.0226(14) -0.0103(12) 0.0049(12)
F9 0.0388(9) 0.1034(16) 0.1027(15) -0.0236(12) -0.0084(9) 0.0099(10)
C20 0.0437(13) 0.0418(13) 0.0405(13) -0.0068(10) 0.0013(11) -0.0040(11)
F10 0.0498(9) 0.0677(10) 0.0544(9) 0.0032(8) 0.0117(7) -0.0114(8)
O1 0.0584(12) 0.0564(12) 0.0750(14) -0.0022(11) 0.0209(10) -0.0008(10)
C27 0.080(3) 0.089(3) 0.081(2) -0.006(2) 0.026(2) -0.021(2)
C28 0.112(3) 0.112(4) 0.089(3) 0.001(3) 0.034(3) -0.024(3)
C29A 0.080(4) 0.098(5) 0.171(7) -0.062(5) 0.018(4) 0.018(4)
C30A 0.248(12) 0.129(7) 0.171(9) 0.056(6) 0.113(9) 0.109(8)
C29B 0.071(11) 0.096(14) 0.108(14) -0.009(13) -0.015(11) -0.020(11)
C30B 0.120(17) 0.079(12) 0.072(10) 0.005(9) 0.032(11) -0.015(12)

loop_
_atom_type_symbol
_atom_type_description
_atom_type_scat_dispersion_real
_atom_type_scat_dispersion_imag
_atom_type_scat_source
C C 0.0033 0.0016 'International Tables Vol C Tables 4.2.6.8 and 6.1.1.4'
H H 0.0000 0.0000 'International Tables Vol C Tables 4.2.6.8 and 6.1.1.4'
F F 0.0171 0.0103 'International Tables Vol C Tables 4.2.6.8 and 6.1.1.4'
Li Li -0.0003 0.0001 'International Tables Vol C Tables 4.2.6.8 and 6.1.1.4'
N N 0.0061 0.0033 'International Tables Vol C Tables 4.2.6.8 and 6.1.1.4'
O O 0.0106 0.0060 'International Tables Vol C Tables 4.2.6.8 and 6.1.1.4'
Si Si 0.0817 0.0704 'International Tables Vol C Tables 4.2.6.8 and 6.1.1.4'

loop_
_geom_angle_atom_site_label_1
_geom_angle_atom_site_label_2
_geom_angle_atom_site_label_3
_geom_angle
_geom_angle_site_symmetry_1
_geom_angle_site_symmetry_3
_geom_angle_publ_flag
O1 Li1 N4 109.6(2) . . ?
O1 Li1 N2 133.3(3) . . ?
N4 Li1 N2 115.3(2) . . ?
O1 Li1 Li2 167.4(3) . . ?
N4 Li1 Li2 64.0(2) . . ?
N2 Li1 Li2 56.66(18) . . ?
O1 Li1 N3 119.0(3) . . ?
N4 Li1 N3 58.61(15) . . ?
N2 Li1 N3 95.4(2) . . ?
Li2 Li1 N3 48.55(16) . . ?
O1 Li1 C14 111.6(2) . . ?
N4 Li1 C14 30.19(10) . . ?
N2 Li1 C14 113.5(2) . . ?
Li2 Li1 C14 57.14(17) . . ?
N3 Li1 C14 29.75(9) . . ?
N1 Li2 N3 169.1(3) . . ?
N1 Li2 N2 67.66(16) . . ?
N3 Li2 N2 111.7(2) . . ?
N1 Li2 C1 33.39(10) . . ?
N3 Li2 C1 145.0(3) . . ?
N2 Li2 C1 34.27(10) . . ?
N1 Li2 N4 106.9(2) . . ?
N3 Li2 N4 62.29(15) . . ?
N2 Li2 N4 102.3(2) . . ?
C1 Li2 N4 108.1(2) . . ?
N1 Li2 Li1 102.5(2) . . ?
N3 Li2 Li1 70.0(2) . . ?
N2 Li2 Li1 55.22(17) . . ?
C1 Li2 Li1 78.2(2) . . ?
N4 Li2 Li1 51.24(16) . . ?
N1 Li2 C14 136.6(3) . . ?
N3 Li2 C14 33.58(11) . . ?
N2 Li2 C14 120.7(2) . . ?
C1 Li2 C14 138.6(2) . . ?
N4 Li2 C14 32.15(10) . . ?
Li1 Li2 C14 65.83(18) . . ?
C1 N1 Si1 132.86(16) . . ?
C1 N1 Li2 88.4(2) . . ?
Si1 N1 Li2 138.39(19) . . ?
N1 Si1 C9 104.84(12) . . ?
N1 Si1 C10 112.32(12) . . ?
C9 Si1 C10 108.65(16) . . ?
N1 Si1 C8 114.35(11) . . ?
C9 Si1 C8 108.92(13) . . ?
C10 Si1 C8 107.58(15) . . ?
C1 N2 Si2 125.66(16) . . ?
C1 N2 Li1 118.4(2) . . ?
Si2 N2 Li1 111.70(16) . . ?
C1 N2 Li2 81.46(18) . . ?
Si2 N2 Li2 138.70(18) . . ?
Li1 N2 Li2 68.1(2) . . ?
N2 Si2 C12 110.81(12) . . ?
N2 Si2 C11 115.84(12) . . ?
C12 Si2 C11 107.44(15) . . ?
N2 Si2 C13 106.61(12) . . ?
C12 Si2 C13 107.68(16) . . ?
C11 Si2 C13 108.16(15) . . ?
N1 C1 N2 122.5(2) . . ?
N1 C1 C2 119.05(19) . . ?
N2 C1 C2 118.5(2) . . ?
N1 C1 Li2 58.20(17) . . ?
N2 C1 Li2 64.27(17) . . ?
C2 C1 Li2 177.1(2) . . ?
C3 C2 C7 116.5(2) . . ?
C3 C2 C1 122.7(2) . . ?
C7 C2 C1 120.7(2) . . ?
F1 C3 C2 120.1(2) . . ?
F1 C3 C4 118.0(2) . . ?
C2 C3 C4 121.9(2) . . ?
F2 C4 C5 120.4(2) . . ?
F2 C4 C3 120.0(3) . . ?
C5 C4 C3 119.5(2) . . ?
F3 C5 C6 120.1(3) . . ?
F3 C5 C4 119.8(3) . . ?
C6 C5 C4 120.1(2) . . ?
F4 C6 C5 119.6(2) . . ?
F4 C6 C7 121.0(3) . . ?
C5 C6 C7 119.4(2) . . ?
F5 C7 C6 118.3(2) . . ?
F5 C7 C2 119.3(2) . . ?
C6 C7 C2 122.4(2) . . ?
C14 N3 Si3 131.41(16) . . ?
C14 N3 Li2 88.0(2) . . ?
Si3 N3 Li2 132.58(19) . . ?
C14 N3 Li1 76.88(17) . . ?
Si3 N3 Li1 140.43(16) . . ?
Li2 N3 Li1 61.45(18) . . ?
N3 Si3 C21 106.14(12) . . ?
N3 Si3 C22 110.42(12) . . ?
C21 Si3 C22 108.41(16) . . ?
N3 Si3 C23 115.61(11) . . ?
C21 Si3 C23 107.29(15) . . ?
C22 Si3 C23 108.69(15) . . ?
C14 N4 Si4 130.63(17) . . ?
C14 N4 Li1 98.1(2) . . ?
Si4 N4 Li1 125.28(19) . . ?
C14 N4 Li2 74.70(16) . . ?
Si4 N4 Li2 141.18(16) . . ?
Li1 N4 Li2 64.77(19) . . ?
N4 Si4 C24 104.98(11) . . ?
N4 Si4 C26 111.70(13) . . ?
C24 Si4 C26 108.42(15) . . ?
N4 Si4 C25 115.08(12) . . ?
C24 Si4 C25 108.81(14) . . ?
C26 Si4 C25 107.64(18) . . ?
N4 C14 N3 120.9(2) . . ?
N4 C14 C15 119.86(19) . . ?
N3 C14 C15 119.14(19) . . ?
N4 C14 Li2 73.16(17) . . ?
N3 C14 Li2 58.41(17) . . ?
C15 C14 Li2 143.26(19) . . ?
N4 C14 Li1 51.71(17) . . ?
N3 C14 Li1 73.37(17) . . ?
C15 C14 Li1 159.01(18) . . ?
Li2 C14 Li1 57.03(16) . . ?
C16 C15 C20 116.5(2) . . ?
C16 C15 C14 122.9(2) . . ?
C20 C15 C14 120.5(2) . . ?
F6 C16 C17 117.7(2) . . ?
F6 C16 C15 119.4(2) . . ?
C17 C16 C15 122.9(3) . . ?
F7 C17 C18 120.2(3) . . ?
F7 C17 C16 121.1(3) . . ?
C18 C17 C16 118.8(3) . . ?
F8 C18 C17 120.3(3) . . ?
F8 C18 C19 119.3(3) . . ?
C17 C18 C19 120.5(3) . . ?
F9 C19 C18 120.1(3) . . ?
F9 C19 C20 120.3(3) . . ?
C18 C19 C20 119.5(3) . . ?
F10 C20 C19 118.7(2) . . ?
F10 C20 C15 119.5(2) . . ?
C19 C20 C15 121.8(2) . . ?
C29A O1 C27 111.5(4) . . ?
C29A O1 C29B 44.3(7) . . ?
C27 O1 C29B 132.0(10) . . ?
C29A O1 Li1 129.5(4) . . ?
C27 O1 Li1 109.5(3) . . ?
C29B O1 Li1 116.5(9) . . ?
C28 C27 O1 115.3(3) . . ?
C30A C29A O1 123.5(9) . . ?
C30B C29B O1 112(2) . . ?

loop_
_geom_bond_atom_site_label_1
_geom_bond_atom_site_label_2
_geom_bond_distance
_geom_bond_site_symmetry_2
_geom_bond_publ_flag
Li1 O1 1.935(5) . ?
Li1 N4 2.058(5) . ?
Li1 N2 2.113(5) . ?
Li1 Li2 2.388(7) . ?
Li1 N3 2.554(6) . ?
Li1 C14 2.596(6) . ?
Li2 N1 2.006(5) . ?
Li2 N3 2.037(5) . ?
Li2 N2 2.149(5) . ?
Li2 C1 2.360(5) . ?
Li2 N4 2.372(6) . ?
Li2 C14 2.390(5) . ?
N1 C1 1.299(3) . ?
N1 Si1 1.7345(19) . ?
Si1 C9 1.852(3) . ?
Si1 C10 1.867(3) . ?
Si1 C8 1.868(3) . ?
N2 C1 1.343(3) . ?
N2 Si2 1.733(2) . ?
Si2 C12 1.861(3) . ?
Si2 C11 1.868(3) . ?
Si2 C13 1.875(3) . ?
C1 C2 1.520(3) . ?
C2 C3 1.377(3) . ?
C2 C7 1.385(3) . ?
C3 F1 1.353(3) . ?
C3 C4 1.385(3) . ?
C4 F2 1.347(3) . ?
C4 C5 1.371(4) . ?
C5 F3 1.343(3) . ?
C5 C6 1.365(4) . ?
C6 F4 1.343(3) . ?
C6 C7 1.376(3) . ?
C7 F5 1.343(3) . ?
N3 C14 1.323(3) . ?
N3 Si3 1.7265(19) . ?
Si3 C21 1.859(3) . ?
Si3 C22 1.862(3) . ?
Si3 C23 1.880(3) . ?
N4 C14 1.319(3) . ?
N4 Si4 1.742(2) . ?
Si4 C24 1.854(3) . ?
Si4 C26 1.866(3) . ?
Si4 C25 1.870(3) . ?
C14 C15 1.520(3) . ?
C15 C16 1.377(3) . ?
C15 C20 1.384(3) . ?
C16 F6 1.345(3) . ?
C16 C17 1.374(4) . ?
C17 F7 1.340(3) . ?
C17 C18 1.368(4) . ?
C18 F8 1.341(3) . ?
C18 C19 1.373(4) . ?
C19 F9 1.341(3) . ?
C19 C20 1.375(4) . ?
C20 F10 1.343(3) . ?
O1 C29A 1.447(6) . ?
O1 C27 1.477(4) . ?
O1 C29B 1.48(2) . ?
C27 C28 1.441(5) . ?
C29A C30A 1.266(10) . ?
C29B C30B 1.09(2) . ?

loop_
_geom_torsion_atom_site_label_1
_geom_torsion_atom_site_label_2
_geom_torsion_atom_site_label_3
_geom_torsion_atom_site_label_4
_geom_torsion
_geom_torsion_site_symmetry_1
_geom_torsion_site_symmetry_2
_geom_torsion_site_symmetry_3
_geom_torsion_site_symmetry_4
_geom_torsion_publ_flag
O1 Li1 Li2 N1 -163.8(14) . . . . ?
N4 Li1 Li2 N1 -101.8(3) . . . . ?
N2 Li1 Li2 N1 51.1(2) . . . . ?
N3 Li1 Li2 N1 -171.8(3) . . . . ?
C14 Li1 Li2 N1 -135.8(3) . . . . ?
O1 Li1 Li2 N3 8.0(15) . . . . ?
N4 Li1 Li2 N3 69.98(17) . . . . ?
N2 Li1 Li2 N3 -137.0(2) . . . . ?
C14 Li1 Li2 N3 36.06(11) . . . . ?
O1 Li1 Li2 N2 145.1(15) . . . . ?
N4 Li1 Li2 N2 -153.0(3) . . . . ?
N3 Li1 Li2 N2 137.0(2) . . . . ?
C14 Li1 Li2 N2 173.1(2) . . . . ?
O1 Li1 Li2 C1 173.0(14) . . . . ?
N4 Li1 Li2 C1 -125.0(2) . . . . ?
N2 Li1 Li2 C1 27.98(12) . . . . ?
N3 Li1 Li2 C1 165.0(3) . . . . ?
C14 Li1 Li2 C1 -158.9(2) . . . . ?
O1 Li1 Li2 N4 -62.0(14) . . . . ?
N2 Li1 Li2 N4 153.0(3) . . . . ?
N3 Li1 Li2 N4 -69.98(17) . . . . ?
C14 Li1 Li2 N4 -33.92(12) . . . . ?
O1 Li1 Li2 C14 -28.0(14) . . . . ?
N4 Li1 Li2 C14 33.92(12) . . . . ?
N2 Li1 Li2 C14 -173.1(2) . . . . ?
N3 Li1 Li2 C14 -36.06(11) . . . . ?
N3 Li2 N1 C1 -89.5(16) . . . . ?
N2 Li2 N1 C1 -0.63(15) . . . . ?
N4 Li2 N1 C1 -97.3(2) . . . . ?
Li1 Li2 N1 C1 -44.4(2) . . . . ?
C14 Li2 N1 C1 -112.3(4) . . . . ?
N3 Li2 N1 Si1 83.9(16) . . . . ?
N2 Li2 N1 Si1 172.7(2) . . . . ?
C1 Li2 N1 Si1 173.4(3) . . . . ?
N4 Li2 N1 Si1 76.1(3) . . . . ?
Li1 Li2 N1 Si1 129.0(2) . . . . ?
C14 Li2 N1 Si1 61.1(5) . . . . ?
C1 N1 Si1 C9 157.6(2) . . . . ?
Li2 N1 Si1 C9 -13.4(3) . . . . ?
C1 N1 Si1 C10 -84.6(3) . . . . ?
Li2 N1 Si1 C10 104.4(3) . . . . ?
C1 N1 Si1 C8 38.3(2) . . . . ?
Li2 N1 Si1 C8 -132.6(3) . . . . ?
O1 Li1 N2 C1 123.4(4) . . . . ?
N4 Li1 N2 C1 -39.6(4) . . . . ?
Li2 Li1 N2 C1 -66.5(3) . . . . ?
N3 Li1 N2 C1 -97.4(2) . . . . ?
C14 Li1 N2 C1 -72.8(3) . . . . ?
O1 Li1 N2 Si2 -34.8(5) . . . . ?
N4 Li1 N2 Si2 162.2(2) . . . . ?
Li2 Li1 N2 Si2 135.36(19) . . . . ?
N3 Li1 N2 Si2 104.49(16) . . . . ?
C14 Li1 N2 Si2 129.04(19) . . . . ?
O1 Li1 N2 Li2 -170.1(5) . . . . ?
N4 Li1 N2 Li2 26.9(3) . . . . ?
N3 Li1 N2 Li2 -30.87(18) . . . . ?
C14 Li1 N2 Li2 -6.3(2) . . . . ?
N1 Li2 N2 C1 0.62(15) . . . . ?
N3 Li2 N2 C1 168.9(3) . . . . ?
N4 Li2 N2 C1 104.1(2) . . . . ?
Li1 Li2 N2 C1 125.3(2) . . . . ?
C14 Li2 N2 C1 132.7(3) . . . . ?
N1 Li2 N2 Si2 136.9(2) . . . . ?
N3 Li2 N2 Si2 -54.9(4) . . . . ?
C1 Li2 N2 Si2 136.2(3) . . . . ?
N4 Li2 N2 Si2 -119.7(2) . . . . ?
Li1 Li2 N2 Si2 -98.4(3) . . . . ?
C14 Li2 N2 Si2 -91.1(3) . . . . ?
N1 Li2 N2 Li1 -124.7(2) . . . . ?
N3 Li2 N2 Li1 43.6(3) . . . . ?
C1 Li2 N2 Li1 -125.3(2) . . . . ?
N4 Li2 N2 Li1 -21.3(2) . . . . ?
C14 Li2 N2 Li1 7.3(3) . . . . ?
C1 N2 Si2 C12 66.7(2) . . . . ?
Li1 N2 Si2 C12 -137.0(2) . . . . ?
Li2 N2 Si2 C12 -55.9(3) . . . . ?
C1 N2 Si2 C11 -56.0(2) . . . . ?
Li1 N2 Si2 C11 100.3(2) . . . . ?
Li2 N2 Si2 C11 -178.6(3) . . . . ?
C1 N2 Si2 C13 -176.4(2) . . . . ?
Li1 N2 Si2 C13 -20.1(2) . . . . ?
Li2 N2 Si2 C13 61.0(3) . . . . ?
Si1 N1 C1 N2 -172.89(17) . . . . ?
Li2 N1 C1 N2 1.1(3) . . . . ?
Si1 N1 C1 C2 5.1(3) . . . . ?
Li2 N1 C1 C2 179.1(2) . . . . ?
Si1 N1 C1 Li2 -174.0(3) . . . . ?
Si2 N2 C1 N1 -146.86(18) . . . . ?
Li1 N2 C1 N1 58.3(3) . . . . ?
Li2 N2 C1 N1 -1.0(2) . . . . ?
Si2 N2 C1 C2 35.2(3) . . . . ?
Li1 N2 C1 C2 -119.7(2) . . . . ?
Li2 N2 C1 C2 -179.0(2) . . . . ?
Si2 N2 C1 Li2 -145.8(2) . . . . ?
Li1 N2 C1 Li2 59.4(3) . . . . ?
N3 Li2 C1 N1 160.8(6) . . . . ?
N2 Li2 C1 N1 179.0(2) . . . . ?
N4 Li2 C1 N1 93.6(2) . . . . ?
Li1 Li2 C1 N1 135.8(3) . . . . ?
C14 Li2 C1 N1 106.0(4) . . . . ?
N1 Li2 C1 N2 -179.0(2) . . . . ?
N3 Li2 C1 N2 -18.1(5) . . . . ?
N4 Li2 C1 N2 -85.4(2) . . . . ?
Li1 Li2 C1 N2 -43.19(19) . . . . ?
C14 Li2 C1 N2 -72.9(4) . . . . ?
N1 Li2 C1 C2 -16(4) . . . . ?
N3 Li2 C1 C2 144(4) . . . . ?
N2 Li2 C1 C2 163(4) . . . . ?
N4 Li2 C1 C2 77(4) . . . . ?
Li1 Li2 C1 C2 119(4) . . . . ?
C14 Li2 C1 C2 90(4) . . . . ?
N1 C1 C2 C3 76.6(3) . . . . ?
N2 C1 C2 C3 -105.4(3) . . . . ?
Li2 C1 C2 C3 93(4) . . . . ?
N1 C1 C2 C7 -100.9(3) . . . . ?
N2 C1 C2 C7 77.1(3) . . . . ?
Li2 C1 C2 C7 -85(4) . . . . ?
C7 C2 C3 F1 -179.6(2) . . . . ?
C1 C2 C3 F1 2.8(4) . . . . ?
C7 C2 C3 C4 -0.6(4) . . . . ?
C1 C2 C3 C4 -178.2(2) . . . . ?
F1 C3 C4 F2 -1.1(4) . . . . ?
C2 C3 C4 F2 179.9(2) . . . . ?
F1 C3 C4 C5 180.0(2) . . . . ?
C2 C3 C4 C5 0.9(4) . . . . ?
F2 C4 C5 F3 -0.3(4) . . . . ?
C3 C4 C5 F3 178.7(2) . . . . ?
F2 C4 C5 C6 -179.5(2) . . . . ?
C3 C4 C5 C6 -0.6(4) . . . . ?
F3 C5 C6 F4 0.2(4) . . . . ?
C4 C5 C6 F4 179.4(2) . . . . ?
F3 C5 C6 C7 -179.3(2) . . . . ?
C4 C5 C6 C7 -0.1(4) . . . . ?
F4 C6 C7 F5 -0.1(4) . . . . ?
C5 C6 C7 F5 179.4(2) . . . . ?
F4 C6 C7 C2 -179.0(2) . . . . ?
C5 C6 C7 C2 0.5(4) . . . . ?
C3 C2 C7 F5 -179.0(2) . . . . ?
C1 C2 C7 F5 -1.4(3) . . . . ?
C3 C2 C7 C6 -0.1(4) . . . . ?
C1 C2 C7 C6 177.5(2) . . . . ?
N1 Li2 N3 C14 -28.7(16) . . . . ?
N2 Li2 N3 C14 -113.2(3) . . . . ?
C1 Li2 N3 C14 -102.3(5) . . . . ?
N4 Li2 N3 C14 -20.28(14) . . . . ?
Li1 Li2 N3 C14 -76.1(2) . . . . ?
N1 Li2 N3 Si3 -178.8(15) . . . . ?
N2 Li2 N3 Si3 96.7(3) . . . . ?
C1 Li2 N3 Si3 107.6(5) . . . . ?
N4 Li2 N3 Si3 -170.37(19) . . . . ?
Li1 Li2 N3 Si3 133.8(2) . . . . ?
C14 Li2 N3 Si3 -150.1(3) . . . . ?
N1 Li2 N3 Li1 47.4(16) . . . . ?
N2 Li2 N3 Li1 -37.0(2) . . . . ?
C1 Li2 N3 Li1 -26.2(4) . . . . ?
N4 Li2 N3 Li1 55.85(16) . . . . ?
C14 Li2 N3 Li1 76.1(2) . . . . ?
O1 Li1 N3 C14 -83.1(3) . . . . ?
N4 Li1 N3 C14 13.37(14) . . . . ?
N2 Li1 N3 C14 129.8(2) . . . . ?
Li2 Li1 N3 C14 94.9(2) . . . . ?
O1 Li1 N3 Si3 58.6(4) . . . . ?
N4 Li1 N3 Si3 155.01(19) . . . . ?
N2 Li1 N3 Si3 -88.5(3) . . . . ?
Li2 Li1 N3 Si3 -123.4(3) . . . . ?
C14 Li1 N3 Si3 141.6(3) . . . . ?
O1 Li1 N3 Li2 -178.0(4) . . . . ?
N4 Li1 N3 Li2 -81.6(2) . . . . ?
N2 Li1 N3 Li2 34.9(2) . . . . ?
C14 Li1 N3 Li2 -94.9(2) . . . . ?
C14 N3 Si3 C21 -161.1(2) . . . . ?
Li2 N3 Si3 C21 -22.8(3) . . . . ?
Li1 N3 Si3 C21 72.6(3) . . . . ?
C14 N3 Si3 C22 81.6(3) . . . . ?
Li2 N3 Si3 C22 -140.1(3) . . . . ?
Li1 N3 Si3 C22 -44.7(3) . . . . ?
C14 N3 Si3 C23 -42.3(3) . . . . ?
Li2 N3 Si3 C23 96.0(3) . . . . ?
Li1 N3 Si3 C23 -168.6(2) . . . . ?
O1 Li1 N4 C14 99.4(3) . . . . ?
N2 Li1 N4 C14 -93.6(3) . . . . ?
Li2 Li1 N4 C14 -68.79(19) . . . . ?
N3 Li1 N4 C14 -13.19(13) . . . . ?
O1 Li1 N4 Si4 -55.6(3) . . . . ?
N2 Li1 N4 Si4 111.4(3) . . . . ?
Li2 Li1 N4 Si4 136.19(19) . . . . ?
N3 Li1 N4 Si4 -168.21(16) . . . . ?
C14 Li1 N4 Si4 -155.0(2) . . . . ?
O1 Li1 N4 Li2 168.2(3) . . . . ?
N2 Li1 N4 Li2 -24.8(2) . . . . ?
N3 Li1 N4 Li2 55.59(15) . . . . ?
C14 Li1 N4 Li2 68.79(19) . . . . ?
N1 Li2 N4 C14 -160.5(3) . . . . ?
N3 Li2 N4 C14 21.12(15) . . . . ?
N2 Li2 N4 C14 129.3(2) . . . . ?
C1 Li2 N4 C14 164.4(2) . . . . ?
Li1 Li2 N4 C14 106.9(2) . . . . ?
N1 Li2 N4 Si4 -23.1(4) . . . . ?
N3 Li2 N4 Si4 158.6(2) . . . . ?
N2 Li2 N4 Si4 -93.2(3) . . . . ?
C1 Li2 N4 Si4 -58.1(3) . . . . ?
Li1 Li2 N4 Si4 -115.7(3) . . . . ?
C14 Li2 N4 Si4 137.5(3) . . . . ?
N1 Li2 N4 Li1 92.6(3) . . . . ?
N3 Li2 N4 Li1 -85.8(2) . . . . ?
N2 Li2 N4 Li1 22.5(2) . . . . ?
C1 Li2 N4 Li1 57.5(2) . . . . ?
C14 Li2 N4 Li1 -106.9(2) . . . . ?
C14 N4 Si4 C24 169.3(2) . . . . ?
Li1 N4 Si4 C24 -44.1(2) . . . . ?
Li2 N4 Si4 C24 48.5(3) . . . . ?
C14 N4 Si4 C26 -73.4(3) . . . . ?
Li1 N4 Si4 C26 73.2(3) . . . . ?
Li2 N4 Si4 C26 165.8(3) . . . . ?
C14 N4 Si4 C25 49.7(3) . . . . ?
Li1 N4 Si4 C25 -163.7(2) . . . . ?
Li2 N4 Si4 C25 -71.1(3) . . . . ?
Si4 N4 C14 N3 179.00(17) . . . . ?
Li1 N4 C14 N3 26.0(3) . . . . ?
Li2 N4 C14 N3 -34.9(2) . . . . ?
Si4 N4 C14 C15 -3.7(3) . . . . ?
Li1 N4 C14 C15 -156.7(2) . . . . ?
Li2 N4 C14 C15 142.3(2) . . . . ?
Si4 N4 C14 Li2 -146.0(2) . . . . ?
Li1 N4 C14 Li2 61.0(2) . . . . ?
Si4 N4 C14 Li1 153.0(3) . . . . ?
Li2 N4 C14 Li1 -61.0(2) . . . . ?
Si3 N3 C14 N4 -169.24(17) . . . . ?
Li2 N3 C14 N4 40.1(3) . . . . ?
Li1 N3 C14 N4 -21.1(2) . . . . ?
Si3 N3 C14 C15 13.4(3) . . . . ?
Li2 N3 C14 C15 -137.2(2) . . . . ?
Li1 N3 C14 C15 161.6(2) . . . . ?
Si3 N3 C14 Li2 150.7(3) . . . . ?
Li1 N3 C14 Li2 -61.12(18) . . . . ?
Si3 N3 C14 Li1 -148.2(2) . . . . ?
Li2 N3 C14 Li1 61.12(18) . . . . ?
N1 Li2 C14 N4 27.6(3) . . . . ?
N3 Li2 C14 N4 -144.8(2) . . . . ?
N2 Li2 C14 N4 -61.5(3) . . . . ?
C1 Li2 C14 N4 -22.7(4) . . . . ?
Li1 Li2 C14 N4 -54.9(2) . . . . ?
N1 Li2 C14 N3 172.4(4) . . . . ?
N2 Li2 C14 N3 83.3(3) . . . . ?
C1 Li2 C14 N3 122.1(4) . . . . ?
N4 Li2 C14 N3 144.8(2) . . . . ?
Li1 Li2 C14 N3 89.9(2) . . . . ?
N1 Li2 C14 C15 -90.0(4) . . . . ?
N3 Li2 C14 C15 97.6(3) . . . . ?
N2 Li2 C14 C15 -179.1(2) . . . . ?
C1 Li2 C14 C15 -140.4(3) . . . . ?
N4 Li2 C14 C15 -117.6(3) . . . . ?
Li1 Li2 C14 C15 -172.5(3) . . . . ?
N1 Li2 C14 Li1 82.5(4) . . . . ?
N3 Li2 C14 Li1 -89.9(2) . . . . ?
N2 Li2 C14 Li1 -6.6(2) . . . . ?
C1 Li2 C14 Li1 32.2(3) . . . . ?
N4 Li2 C14 Li1 54.9(2) . . . . ?
O1 Li1 C14 N4 -92.2(3) . . . . ?
N2 Li1 C14 N4 100.4(3) . . . . ?
Li2 Li1 C14 N4 94.1(2) . . . . ?
N3 Li1 C14 N4 156.9(2) . . . . ?
O1 Li1 C14 N3 110.9(3) . . . . ?
N4 Li1 C14 N3 -156.9(2) . . . . ?
N2 Li1 C14 N3 -56.5(2) . . . . ?
Li2 Li1 C14 N3 -62.8(2) . . . . ?
O1 Li1 C14 C15 -18.9(7) . . . . ?
N4 Li1 C14 C15 73.3(5) . . . . ?
N2 Li1 C14 C15 173.7(4) . . . . ?
Li2 Li1 C14 C15 167.4(5) . . . . ?
N3 Li1 C14 C15 -129.8(6) . . . . ?
O1 Li1 C14 Li2 173.7(4) . . . . ?
N4 Li1 C14 Li2 -94.1(2) . . . . ?
N2 Li1 C14 Li2 6.3(2) . . . . ?
N3 Li1 C14 Li2 62.8(2) . . . . ?
N4 C14 C15 C16 91.5(3) . . . . ?
N3 C14 C15 C16 -91.2(3) . . . . ?
Li2 C14 C15 C16 -166.4(3) . . . . ?
Li1 C14 C15 C16 31.4(6) . . . . ?
N4 C14 C15 C20 -90.0(3) . . . . ?
N3 C14 C15 C20 87.4(3) . . . . ?
Li2 C14 C15 C20 12.2(4) . . . . ?
Li1 C14 C15 C20 -150.1(5) . . . . ?
C20 C15 C16 F6 -178.9(2) . . . . ?
C14 C15 C16 F6 -0.3(3) . . . . ?
C20 C15 C16 C17 -0.3(4) . . . . ?
C14 C15 C16 C17 178.3(2) . . . . ?
F6 C16 C17 F7 -1.6(4) . . . . ?
C15 C16 C17 F7 179.8(2) . . . . ?
F6 C16 C17 C18 178.6(2) . . . . ?
C15 C16 C17 C18 0.0(4) . . . . ?
F7 C17 C18 F8 -0.1(4) . . . . ?
C16 C17 C18 F8 179.7(2) . . . . ?
F7 C17 C18 C19 -179.9(3) . . . . ?
C16 C17 C18 C19 -0.1(4) . . . . ?
F8 C18 C19 F9 0.8(4) . . . . ?
C17 C18 C19 F9 -179.3(3) . . . . ?
F8 C18 C19 C20 -179.3(2) . . . . ?
C17 C18 C19 C20 0.6(4) . . . . ?
F9 C19 C20 F10 -0.2(4) . . . . ?
C18 C19 C20 F10 179.9(2) . . . . ?
F9 C19 C20 C15 179.0(2) . . . . ?
C18 C19 C20 C15 -0.9(4) . . . . ?
C16 C15 C20 F10 180.0(2) . . . . ?
C14 C15 C20 F10 1.4(3) . . . . ?
C16 C15 C20 C19 0.8(4) . . . . ?
C14 C15 C20 C19 -177.9(2) . . . . ?
N4 Li1 O1 C29A 141.5(4) . . . . ?
N2 Li1 O1 C29A -22.2(7) . . . . ?
Li2 Li1 O1 C29A -161.1(14) . . . . ?
N3 Li1 O1 C29A -154.2(4) . . . . ?
C14 Li1 O1 C29A 173.8(4) . . . . ?
N4 Li1 O1 C27 -75.7(3) . . . . ?
N2 Li1 O1 C27 120.6(4) . . . . ?
Li2 Li1 O1 C27 -18.3(15) . . . . ?
N3 Li1 O1 C27 -11.4(4) . . . . ?
C14 Li1 O1 C27 -43.4(3) . . . . ?
N4 Li1 O1 C29B 90.3(9) . . . . ?
N2 Li1 O1 C29B -73.4(10) . . . . ?
Li2 Li1 O1 C29B 147.7(16) . . . . ?
N3 Li1 O1 C29B 154.5(9) . . . . ?
C14 Li1 O1 C29B 122.5(9) . . . . ?
C29A O1 C27 C28 -69.1(5) . . . . ?
C29B O1 C27 C28 -22.0(11) . . . . ?
Li1 O1 C27 C28 141.0(4) . . . . ?
C27 O1 C29A C30A 115.5(9) . . . . ?
C29B O1 C29A C30A -13.2(16) . . . . ?
Li1 O1 C29A C30A -102.3(10) . . . . ?
C29A O1 C29B C30B -45.3(16) . . . . ?
C27 O1 C29B C30B -123(2) . . . . ?
Li1 O1 C29B C30B 75(2) . . . . ?
